data_1543489
loop_
_publ_author_name
'Heift, Dominikus'
'Benk\>o, Zolt\'an'
'Suter, Riccardo'
'Verel, Ren\'e'
'Gr\"utzmacher, Hansj\"org'

_publ_section_title
;
 The reactivity of acyl chlorides towards sodium phosphaethynolate,
 Na(OCP): a mechanistic case study
;
_journal_issue 9
_journal_name_full 'Chem. Sci.'
_journal_page_first 6125
_journal_paper_doi 10.1039/C6SC01269H
_journal_volume 7
_journal_year 2016
_chemical_formula_moiety 'C21 H22 O3 P2'
_chemical_formula_sum 'C21 H22 O3 P2'
_chemical_formula_weight 384.33
_chemical_properties_physical 'air-sensitive, moisture-sensitive, photo-sensitive'
_space_group_IT_number 2
_symmetry_cell_setting triclinic
_symmetry_Int_Tables_number 2
_symmetry_space_group_name_Hall '-P 1'
_symmetry_space_group_name_H-M 'P -1'
_atom_sites_solution_hydrogens geom
_atom_sites_solution_primary direct
_atom_sites_solution_secondary difmap
_audit_creation_method SHELXL-97
_audit_update_record
;
2014-02-13 deposited with the CCDC.
2016-05-31 downloaded from the CCDC.
;
_cell_angle_alpha 102.227(6)
_cell_angle_beta 90.177(6)
_cell_angle_gamma 90.407(6)
_cell_formula_units_Z 2
_cell_length_a 7.1039(5)
_cell_length_b 8.2133(6)
_cell_length_c 17.3480(12)
_cell_measurement_temperature 120(2)
_cell_volume 989.20(12)
_computing_structure_refinement 'SHELXL-97 (Sheldrick, 2008)'
_computing_structure_solution 'SHELXS-97 (Sheldrick, 2008)'
_diffrn_ambient_temperature 120(2)
_diffrn_measured_fraction_theta_full 0.999
_diffrn_measured_fraction_theta_max 0.900
_diffrn_radiation_monochromator graphite
_diffrn_radiation_probe x-ray
_diffrn_radiation_type MoK\a
_diffrn_radiation_wavelength 0.71073
_diffrn_reflns_av_R_equivalents 0.0561
_diffrn_reflns_av_sigmaI/netI 0.0391
_diffrn_reflns_limit_h_max 9
_diffrn_reflns_limit_h_min -9
_diffrn_reflns_limit_k_max 11
_diffrn_reflns_limit_k_min -10
_diffrn_reflns_limit_l_max 23
_diffrn_reflns_limit_l_min -23
_diffrn_reflns_number 19150
_diffrn_reflns_theta_full 26.36
_diffrn_reflns_theta_max 29.02
_diffrn_reflns_theta_min 3.03
_diffrn_source 'fine-focus sealed tube'
_exptl_absorpt_coefficient_mu 0.237
_exptl_absorpt_correction_type none
_exptl_crystal_colour yellow
_exptl_crystal_density_diffrn 1.290
_exptl_crystal_density_method 'not measured'
_exptl_crystal_description block
_exptl_crystal_F_000 404
_exptl_crystal_recrystallization_method THF
_exptl_crystal_size_max 0.41
_exptl_crystal_size_mid 0.23
_exptl_crystal_size_min 0.21
_refine_diff_density_max 0.400
_refine_diff_density_min -0.450
_refine_diff_density_rms 0.059
_refine_ls_extinction_method none
_refine_ls_goodness_of_fit_ref 1.105
_refine_ls_hydrogen_treatment constr
_refine_ls_matrix_type full
_refine_ls_number_parameters 242
_refine_ls_number_reflns 4744
_refine_ls_number_restraints 0
_refine_ls_restrained_S_all 1.105
_refine_ls_R_factor_all 0.0539
_refine_ls_R_factor_gt 0.0476
_refine_ls_shift/su_max 0.079
_refine_ls_shift/su_mean 0.004
_refine_ls_structure_factor_coef Fsqd
_refine_ls_weighting_details 'calc w=1/[\s^2^(Fo^2^)+(0.0883P)^2^+0.0000P] where P=(Fo^2^+2Fc^2^)/3'
_refine_ls_weighting_scheme calc
_refine_ls_wR_factor_gt 0.1280
_refine_ls_wR_factor_ref 0.1319
_reflns_number_gt 4256
_reflns_number_total 4744
_reflns_threshold_expression >2sigma(I)
_cod_data_source_file c6sc01269h2.cif
_cod_data_source_block dh2_056
_cod_depositor_comments 'Adding full bibliography for 1543489--1543491.cif.'
_cod_database_code 1543489

loop_
_symmetry_equiv_pos_as_xyz
'x, y, z'
'-x, -y, -z'

loop_
_atom_site_label
_atom_site_type_symbol
_atom_site_fract_x
_atom_site_fract_y
_atom_site_fract_z
_atom_site_U_iso_or_equiv
_atom_site_adp_type
_atom_site_occupancy
_atom_site_symmetry_multiplicity
_atom_site_calc_flag
_atom_site_refinement_flags
P2 P 0.96141(9) 0.40399(8) 0.18419(4) 0.02721(16) Uani 1 1 d .
P1 P 0.58752(9) 0.51812(9) 0.25443(4) 0.03141(17) Uani 1 1 d .
O2 O 0.9326(2) 0.57874(19) 0.33282(9) 0.0248(3) Uani 1 1 d .
O1 O 0.5932(3) 0.4062(2) 0.16037(10) 0.0301(4) Uani 1 1 d .
O3 O 0.6629(3) 0.6709(2) 0.39226(10) 0.0338(4) Uani 1 1 d .
C6 C 0.7409(3) 0.0003(3) -0.05095(12) 0.0239(4) Uani 1 1 d .
H6 H 0.7388 -0.1156 -0.0628 0.029 Uiso 1 1 calc R
C3 C 0.7515(3) 0.2596(3) 0.04491(12) 0.0219(4) Uani 1 1 d .
C9 C 0.7357(3) 0.2606(3) -0.09391(13) 0.0243(5) Uani 1 1 d .
H9 H 0.7310 0.3186 -0.1344 0.029 Uiso 1 1 calc R
C2 C 0.7608(3) 0.3543(3) 0.12871(12) 0.0229(4) Uani 1 1 d .
C10 C 0.7435(3) 0.3491(3) -0.01611(13) 0.0232(4) Uani 1 1 d .
C4 C 0.7502(3) 0.0843(3) 0.02780(13) 0.0230(4) Uani 1 1 d .
C13 C 0.9557(3) 0.7258(2) 0.46587(12) 0.0219(4) Uani 1 1 d .
C12 C 0.8335(3) 0.6596(3) 0.39624(13) 0.0247(5) Uani 1 1 d .
C1 C 0.8272(3) 0.5107(3) 0.26557(13) 0.0236(5) Uani 1 1 d .
C7 C 0.7346(3) 0.0864(3) -0.11254(13) 0.0237(4) Uani 1 1 d .
C18 C 1.2939(4) 0.9236(3) 0.67240(14) 0.0369(6) Uani 1 1 d .
H18A H 1.3825 0.8417 0.6812 0.055 Uiso 1 1 calc R
H18B H 1.2138 0.9538 0.7176 0.055 Uiso 1 1 calc R
H18C H 1.3604 1.0206 0.6642 0.055 Uiso 1 1 calc R
C8 C 0.7274(4) -0.0071(3) -0.19743(13) 0.0320(5) Uani 1 1 d .
H8A H 0.8531 -0.0288 -0.2168 0.048 Uiso 1 1 calc R
H8B H 0.6631 0.0587 -0.2287 0.048 Uiso 1 1 calc R
H8C H 0.6612 -0.1107 -0.2008 0.048 Uiso 1 1 calc R
C16 C 1.2330(4) 0.8723(3) 0.52581(13) 0.0262(5) Uani 1 1 d .
H16 H 1.3447 0.9294 0.5215 0.031 Uiso 1 1 calc R
C17 C 1.1752(4) 0.8523(3) 0.60025(14) 0.0267(5) Uani 1 1 d .
C11 C 0.7429(4) 0.5376(2) 0.00204(14) 0.0280(5) Uani 1 1 d .
H11A H 0.6460 0.5771 0.0397 0.042 Uiso 1 1 calc R
H11B H 0.7194 0.5763 -0.0456 0.042 Uiso 1 1 calc R
H11C H 0.8629 0.5789 0.0235 0.042 Uiso 1 1 calc R
C5 C 0.7547(4) -0.0148(3) 0.09231(13) 0.0288(5) Uani 1 1 d .
H5A H 0.6776 -0.1129 0.0770 0.043 Uiso 1 1 calc R
H5B H 0.7075 0.0523 0.1404 0.043 Uiso 1 1 calc R
H5C H 0.8819 -0.0466 0.1004 0.043 Uiso 1 1 calc R
C14 C 1.1278(3) 0.8089(3) 0.45782(13) 0.0244(5) Uani 1 1 d .
C15 C 1.2016(4) 0.8360(3) 0.38006(13) 0.0296(5) Uani 1 1 d .
H15A H 1.2595 0.7357 0.3519 0.044 Uiso 1 1 calc R
H15B H 1.2929 0.9249 0.3894 0.044 Uiso 1 1 calc R
H15C H 1.0993 0.8648 0.3493 0.044 Uiso 1 1 calc R
C19 C 1.0070(4) 0.7683(3) 0.60591(13) 0.0262(5) Uani 1 1 d .
H19 H 0.9691 0.7532 0.6552 0.031 Uiso 1 1 calc R
C20 C 0.8929(3) 0.7056(3) 0.54079(13) 0.0230(4) Uani 1 1 d .
C21 C 0.7101(4) 0.6167(3) 0.55184(14) 0.0296(5) Uani 1 1 d .
H21A H 0.6056 0.6847 0.5438 0.044 Uiso 1 1 calc R
H21B H 0.7056 0.5967 0.6044 0.044 Uiso 1 1 calc R
H21C H 0.7035 0.5124 0.5144 0.044 Uiso 1 1 calc R

loop_
_atom_site_aniso_label
_atom_site_aniso_U_11
_atom_site_aniso_U_22
_atom_site_aniso_U_33
_atom_site_aniso_U_23
_atom_site_aniso_U_13
_atom_site_aniso_U_12
P2 0.0268(3) 0.0327(3) 0.0181(3) -0.0035(2) 0.0008(2) 0.0008(3)
P1 0.0273(3) 0.0436(4) 0.0186(3) -0.0041(2) 0.0010(3) 0.0048(3)
O2 0.0293(8) 0.0264(8) 0.0155(7) -0.0026(6) 0.0001(6) 0.0005(7)
O1 0.0290(9) 0.0397(9) 0.0174(8) -0.0037(7) -0.0003(7) 0.0011(7)
O3 0.0312(10) 0.0450(10) 0.0212(9) -0.0023(7) -0.0008(7) 0.0047(8)
C6 0.0286(11) 0.0220(9) 0.0202(11) 0.0028(8) 0.0017(9) -0.0015(9)
C3 0.0246(10) 0.0237(10) 0.0158(10) 0.0005(8) 0.0022(8) -0.0009(9)
C9 0.0266(11) 0.0277(10) 0.0194(11) 0.0066(9) 0.0015(9) -0.0013(9)
C2 0.0285(11) 0.0229(9) 0.0167(11) 0.0028(8) 0.0026(9) -0.0006(9)
C10 0.0241(10) 0.0235(10) 0.0217(11) 0.0043(8) 0.0010(9) 0.0000(9)
C4 0.0258(11) 0.0239(9) 0.0190(11) 0.0042(8) 0.0015(9) -0.0011(9)
C13 0.0291(11) 0.0187(9) 0.0164(10) 0.0005(8) 0.0025(9) 0.0011(9)
C12 0.0319(12) 0.0227(10) 0.0184(11) 0.0020(8) 0.0036(9) 0.0022(9)
C1 0.0297(11) 0.0234(10) 0.0160(10) 0.0006(8) -0.0007(9) 0.0015(9)
C7 0.0250(10) 0.0271(10) 0.0177(11) 0.0018(8) 0.0006(9) -0.0003(9)
C18 0.0432(15) 0.0415(13) 0.0247(13) 0.0045(10) -0.0073(11) -0.0088(12)
C8 0.0392(14) 0.0354(12) 0.0184(12) -0.0010(9) -0.0003(10) -0.0005(11)
C16 0.0307(12) 0.0245(10) 0.0234(12) 0.0047(9) -0.0005(10) -0.0023(9)
C17 0.0331(12) 0.0251(10) 0.0207(11) 0.0023(9) -0.0026(9) -0.0005(9)
C11 0.0348(12) 0.0223(10) 0.0268(12) 0.0047(9) -0.0007(10) -0.0022(10)
C5 0.0405(13) 0.0271(10) 0.0201(11) 0.0081(9) 0.0019(10) -0.0025(10)
C14 0.0305(12) 0.0232(10) 0.0189(11) 0.0032(8) 0.0032(9) 0.0034(9)
C15 0.0363(13) 0.0300(11) 0.0230(12) 0.0070(9) 0.0046(10) -0.0010(10)
C19 0.0371(13) 0.0242(10) 0.0175(10) 0.0044(8) 0.0025(9) 0.0009(9)
C20 0.0300(11) 0.0195(10) 0.0186(11) 0.0017(8) 0.0025(9) 0.0027(9)
C21 0.0312(12) 0.0332(12) 0.0253(12) 0.0084(10) 0.0017(10) -0.0035(10)

loop_
_atom_type_symbol
_atom_type_description
_atom_type_scat_dispersion_real
_atom_type_scat_dispersion_imag
_atom_type_scat_source
C C 0.0033 0.0016 'International Tables Vol C Tables 4.2.6.8 and 6.1.1.4'
H H 0.0000 0.0000 'International Tables Vol C Tables 4.2.6.8 and 6.1.1.4'
O O 0.0106 0.0060 'International Tables Vol C Tables 4.2.6.8 and 6.1.1.4'
P P 0.1023 0.0942 'International Tables Vol C Tables 4.2.6.8 and 6.1.1.4'

loop_
_geom_angle_atom_site_label_1
_geom_angle_atom_site_label_2
_geom_angle_atom_site_label_3
_geom_angle
C2 P2 C1 90.90(11)
O1 P1 C1 93.04(10)
C12 O2 C1 116.00(19)
C2 O1 P1 118.70(15)
C4 C6 C7 121.53(19)
C4 C6 H6 119.2
C7 C6 H6 119.2
C4 C3 C10 120.92(19)
C4 C3 C2 120.16(19)
C10 C3 C2 118.92(18)
C10 C9 C7 121.5(2)
C10 C9 H9 119.2
C7 C9 H9 119.2
O1 C2 C3 114.7(2)
O1 C2 P2 119.24(15)
C3 C2 P2 126.07(18)
C9 C10 C3 118.70(19)
C9 C10 C11 120.20(19)
C3 C10 C11 121.10(19)
C6 C4 C3 118.6(2)
C6 C4 C5 119.46(19)
C3 C4 C5 121.95(19)
C14 C13 C20 121.0(2)
C14 C13 C12 121.1(2)
C20 C13 C12 117.9(2)
O3 C12 O2 120.3(2)
O3 C12 C13 127.0(2)
O2 C12 C13 112.7(2)
O2 C1 P1 127.16(17)
O2 C1 P2 114.71(17)
P1 C1 P2 118.13(13)
C9 C7 C6 118.73(19)
C9 C7 C8 120.6(2)
C6 C7 C8 120.6(2)
C17 C18 H18A 109.5
C17 C18 H18B 109.5
H18A C18 H18B 109.5
C17 C18 H18C 109.5
H18A C18 H18C 109.5
H18B C18 H18C 109.5
C7 C8 H8A 109.5
C7 C8 H8B 109.5
H8A C8 H8B 109.5
C7 C8 H8C 109.5
H8A C8 H8C 109.5
H8B C8 H8C 109.5
C14 C16 C17 121.8(2)
C14 C16 H16 119.1
C17 C16 H16 119.1
C19 C17 C16 118.4(2)
C19 C17 C18 121.6(2)
C16 C17 C18 120.0(2)
C10 C11 H11A 109.5
C10 C11 H11B 109.5
H11A C11 H11B 109.5
C10 C11 H11C 109.5
H11A C11 H11C 109.5
H11B C11 H11C 109.5
C4 C5 H5A 109.5
C4 C5 H5B 109.5
H5A C5 H5B 109.5
C4 C5 H5C 109.5
H5A C5 H5C 109.5
H5B C5 H5C 109.5
C16 C14 C13 118.3(2)
C16 C14 C15 118.1(2)
C13 C14 C15 123.6(2)
C14 C15 H15A 109.5
C14 C15 H15B 109.5
H15A C15 H15B 109.5
C14 C15 H15C 109.5
H15A C15 H15C 109.5
H15B C15 H15C 109.5
C17 C19 C20 122.7(2)
C17 C19 H19 118.6
C20 C19 H19 118.6
C19 C20 C13 117.8(2)
C19 C20 C21 119.6(2)
C13 C20 C21 122.6(2)
C20 C21 H21A 109.5
C20 C21 H21B 109.5
H21A C21 H21B 109.5
C20 C21 H21C 109.5
H21A C21 H21C 109.5
H21B C21 H21C 109.5

loop_
_geom_bond_atom_site_label_1
_geom_bond_atom_site_label_2
_geom_bond_distance
P2 C2 1.715(2)
P2 C1 1.780(2)
P1 O1 1.6955(17)
P1 C1 1.716(3)
O2 C12 1.360(3)
O2 C1 1.395(3)
O1 C2 1.346(3)
O3 C12 1.219(3)
C6 C4 1.395(3)
C6 C7 1.402(3)
C6 H6 0.9300
C3 C4 1.407(3)
C3 C10 1.412(3)
C3 C2 1.497(3)
C9 C10 1.392(3)
C9 C7 1.398(3)
C9 H9 0.9300
C10 C11 1.513(3)
C4 C5 1.517(3)
C13 C14 1.418(3)
C13 C20 1.418(3)
C13 C12 1.489(3)
C7 C8 1.510(3)
C18 C17 1.515(3)
C18 H18A 0.9600
C18 H18B 0.9600
C18 H18C 0.9600
C8 H8A 0.9600
C8 H8B 0.9600
C8 H8C 0.9600
C16 C14 1.396(3)
C16 C17 1.398(3)
C16 H16 0.9300
C17 C19 1.390(4)
C11 H11A 0.9600
C11 H11B 0.9600
C11 H11C 0.9600
C5 H5A 0.9600
C5 H5B 0.9600
C5 H5C 0.9600
C14 C15 1.508(3)
C15 H15A 0.9600
C15 H15B 0.9600
C15 H15C 0.9600
C19 C20 1.393(3)
C19 H19 0.9300
C20 C21 1.518(3)
C21 H21A 0.9600
C21 H21B 0.9600
C21 H21C 0.9600
